data_4028068
loop_
_publ_author_name
'Codru\,ta C. Paraschivescu'
'Mihaela Matache'
'Cristian Dobrot\(a'
'Alina Nicolescu'
'C\(at\(alin Maxim'
'C\(alin Deleanu'
'Ileana C. F\(arc\(a\,sanu'
'Niculina D. H\(adade'

_publ_section_title
;
 Unexpected Formation of N-(1-(2-Aryl-hydrazono)isoindolin-2-yl)benzamides
 and Their Conversion into 1,2-(Bis-1,3,4-oxadiazol-2-yl)benzenes
;
_journal_name_full 'Journal of Organic Chemistry'
_journal_page_first 2670
_journal_page_last 2679
_journal_paper_doi 10.1021/jo400023z
_journal_volume 78
_journal_year 2013
_chemical_formula_sum 'C28 H30 N4 O8'
_chemical_formula_weight 550.56
_chemical_name_systematic
;
 ?
;
_space_group_IT_number 14
_symmetry_cell_setting monoclinic
_symmetry_space_group_name_Hall '-P 2yab'
_symmetry_space_group_name_H-M 'P 1 21/a 1'
_atom_sites_solution_hydrogens geom
_atom_sites_solution_primary direct
_atom_sites_solution_secondary difmap
_audit_creation_method SHELXL-97
_cell_angle_alpha 90.00
_cell_angle_beta 97.125(11)
_cell_angle_gamma 90.00
_cell_formula_units_Z 4
_cell_length_a 10.2036(18)
_cell_length_b 14.2650(15)
_cell_length_c 18.965(3)
_cell_measurement_reflns_used 200
_cell_measurement_temperature 293(2)
_cell_measurement_theta_max 25
_cell_measurement_theta_min 2
_cell_volume 2739.1(7)
_computing_cell_refinement 'Dirax/lsq (Duisenberg & Schreurs, 1989-2000)'
_computing_data_collection KappaCCD
_computing_data_reduction 'Denzo and Scalepak'
_computing_structure_refinement 'SHELXL-97 (Sheldrick, 1997)'
_computing_structure_solution 'SHELXS-97 (Sheldrick, 1997)'
_diffrn_ambient_temperature 293(2)
_diffrn_measured_fraction_theta_full 0.954
_diffrn_measured_fraction_theta_max 0.954
_diffrn_measurement_device_type area-detector
_diffrn_measurement_method CCD
_diffrn_radiation_monochromator graphite
_diffrn_radiation_source 'fine-focus sealed tube'
_diffrn_radiation_type AgK\a
_diffrn_radiation_wavelength 0.56080
_diffrn_reflns_av_R_equivalents 0.0448
_diffrn_reflns_av_sigmaI/netI 0.0719
_diffrn_reflns_limit_h_max 12
_diffrn_reflns_limit_h_min -11
_diffrn_reflns_limit_k_max 16
_diffrn_reflns_limit_k_min -15
_diffrn_reflns_limit_l_max 18
_diffrn_reflns_limit_l_min -22
_diffrn_reflns_number 11036
_diffrn_reflns_theta_full 19.50
_diffrn_reflns_theta_max 19.50
_diffrn_reflns_theta_min 1.95
_exptl_absorpt_coefficient_mu 0.061
_exptl_absorpt_correction_T_max 0.98
_exptl_absorpt_correction_T_min 0.96
_exptl_absorpt_correction_type empirical
_exptl_absorpt_process_details sadabs
_exptl_crystal_colour colorless
_exptl_crystal_density_diffrn 1.335
_exptl_crystal_description prism
_exptl_crystal_F_000 1160
_exptl_crystal_size_max 0.5
_exptl_crystal_size_mid 0.2
_exptl_crystal_size_min 0.2
_refine_diff_density_max 0.442
_refine_diff_density_min -0.263
_refine_diff_density_rms 0.049
_refine_ls_extinction_method none
_refine_ls_goodness_of_fit_ref 1.031
_refine_ls_hydrogen_treatment constr
_refine_ls_matrix_type full
_refine_ls_number_parameters 361
_refine_ls_number_reflns 4608
_refine_ls_number_restraints 0
_refine_ls_restrained_S_all 1.031
_refine_ls_R_factor_all 0.1374
_refine_ls_R_factor_gt 0.0778
_refine_ls_shift/su_max 0.000
_refine_ls_shift/su_mean 0.000
_refine_ls_structure_factor_coef Fsqd
_refine_ls_weighting_details 'calc w=1/[\s^2^(Fo^2^)+(0.0539P)^2^+2.5911P] where P=(Fo^2^+2Fc^2^)/3'
_refine_ls_weighting_scheme calc
_refine_ls_wR_factor_gt 0.1483
_refine_ls_wR_factor_ref 0.1709
_reflns_number_gt 2791
_reflns_number_total 4608
_reflns_threshold_expression >2sigma(I)
_cod_data_source_file jo400023z_si_002.cif
_cod_data_source_block boxa22
_cod_database_code 4028068

loop_
_symmetry_equiv_pos_as_xyz
'x, y, z'
'-x+1/2, y+1/2, -z'
'-x, -y, -z'
'x-1/2, -y-1/2, z'

loop_
_atom_site_label
_atom_site_type_symbol
_atom_site_fract_x
_atom_site_fract_y
_atom_site_fract_z
_atom_site_U_iso_or_equiv
_atom_site_adp_type
_atom_site_occupancy
_atom_site_symmetry_multiplicity
_atom_site_calc_flag
_atom_site_refinement_flags
C1 C 0.7676(3) 0.1649(3) 0.05927(18) 0.0434(9) Uani 1 1 d .
H02A H 0.8588 0.1637 0.0496 0.052 Uiso 1 1 calc R
H02B H 0.7176 0.2075 0.0263 0.052 Uiso 1 1 calc R
C2 C 0.6818(3) 0.1295(2) 0.16682(18) 0.0324(8) Uani 1 1 d .
C3 C 0.6595(3) 0.0490(2) 0.11852(19) 0.0389(9) Uani 1 1 d .
C4 C 0.5991(4) -0.0356(3) 0.1295(2) 0.0541(11) Uani 1 1 d .
H026 H 0.5663 -0.0484 0.1721 0.065 Uiso 1 1 calc R
C5 C 0.5892(4) -0.1006(3) 0.0749(3) 0.0626(12) Uani 1 1 d .
H032 H 0.5504 -0.1586 0.0810 0.075 Uiso 1 1 calc R
C6 C 0.6365(4) -0.0802(3) 0.0112(3) 0.0665(13) Uani 1 1 d .
H034 H 0.6274 -0.1242 -0.0252 0.080 Uiso 1 1 calc R
C7 C 0.6965(4) 0.0042(3) 0.0011(2) 0.0585(11) Uani 1 1 d .
H028 H 0.7284 0.0174 -0.0417 0.070 Uiso 1 1 calc R
C8 C 0.7085(3) 0.0687(3) 0.05540(18) 0.0407(9) Uani 1 1 d .
C9 C 0.5725(3) 0.2542(2) 0.29926(17) 0.0344(8) Uani 1 1 d .
C10 C 0.6748(3) 0.3454(2) 0.14234(18) 0.0385(9) Uani 1 1 d .
C11 C 0.6958(3) 0.4414(2) 0.17358(18) 0.0394(9) Uani 1 1 d .
C12 C 0.6054(4) 0.5095(3) 0.1481(2) 0.0521(10) Uani 1 1 d .
H024 H 0.5340 0.4937 0.1149 0.063 Uiso 1 1 calc R
C13 C 0.6211(4) 0.6009(3) 0.1721(3) 0.0620(12) Uani 1 1 d .
C14 C 0.7246(4) 0.6235(3) 0.2239(3) 0.0651(13) Uani 1 1 d .
C15 C 0.8126(4) 0.5550(3) 0.2508(2) 0.0503(10) Uani 1 1 d .
C16 C 0.8008(3) 0.4636(2) 0.22530(19) 0.0429(9) Uani 1 1 d .
H020 H 0.8618 0.4181 0.2424 0.052 Uiso 1 1 calc R
C17 C 0.4214(5) 0.6524(4) 0.1049(4) 0.117(2) Uani 1 1 d .
H03D H 0.3744 0.7093 0.0916 0.175 Uiso 1 1 calc R
H03E H 0.3680 0.6129 0.1308 0.175 Uiso 1 1 calc R
H03F H 0.4408 0.6204 0.0628 0.175 Uiso 1 1 calc R
C18 C 0.6542(6) 0.7545(4) 0.2860(4) 0.142(3) Uani 1 1 d .
H04A H 0.6796 0.8176 0.2987 0.213 Uiso 1 1 calc R
H04B H 0.6504 0.7181 0.3283 0.213 Uiso 1 1 calc R
H04C H 0.5688 0.7547 0.2582 0.213 Uiso 1 1 calc R
C19 C 0.9909(4) 0.5135(3) 0.3385(2) 0.0611(12) Uani 1 1 d .
H03A H 1.0541 0.5423 0.3736 0.092 Uiso 1 1 calc R
H03B H 1.0365 0.4805 0.3048 0.092 Uiso 1 1 calc R
H03C H 0.9376 0.4702 0.3613 0.092 Uiso 1 1 calc R
C20 C 0.6167(3) 0.3262(2) 0.35422(17) 0.0352(8) Uani 1 1 d .
C21 C 0.7237(3) 0.3097(2) 0.40496(18) 0.0402(9) Uani 1 1 d .
H011 H 0.7714 0.2542 0.4042 0.048 Uiso 1 1 calc R
C22 C 0.7593(4) 0.3760(3) 0.45674(19) 0.0499(10) Uani 1 1 d .
C23 C 0.6905(4) 0.4602(3) 0.4563(2) 0.0646(13) Uani 1 1 d .
C24 C 0.5848(4) 0.4769(3) 0.4042(2) 0.0642(12) Uani 1 1 d .
C25 C 0.5457(4) 0.4091(3) 0.3543(2) 0.0512(10) Uani 1 1 d .
H018 H 0.4721 0.4188 0.3210 0.061 Uiso 1 1 calc R
C26 C 0.4147(6) 0.5815(4) 0.3554(4) 0.135(3) Uani 1 1 d .
H03M H 0.3819 0.6433 0.3629 0.202 Uiso 1 1 calc R
H03N H 0.3466 0.5364 0.3599 0.202 Uiso 1 1 calc R
H03O H 0.4412 0.5776 0.3087 0.202 Uiso 1 1 calc R
C27 C 0.8234(6) 0.5791(4) 0.4978(3) 0.107(2) Uani 1 1 d .
H03J H 0.8431 0.6231 0.5359 0.160 Uiso 1 1 calc R
H03K H 0.8016 0.6124 0.4539 0.160 Uiso 1 1 calc R
H03L H 0.8990 0.5400 0.4946 0.160 Uiso 1 1 calc R
C28 C 0.9274(6) 0.2778(4) 0.5161(3) 0.102(2) Uani 1 1 d .
H03G H 0.9942 0.2788 0.5565 0.153 Uiso 1 1 calc R
H03H H 0.9679 0.2674 0.4737 0.153 Uiso 1 1 calc R
H03I H 0.8658 0.2283 0.5216 0.153 Uiso 1 1 calc R
N1 N 0.6681(3) 0.20946(19) 0.27120(14) 0.0375(7) Uani 1 1 d .
H1 H 0.7486 0.2282 0.2798 0.045 Uiso 1 1 calc R
N2 N 0.7775(3) 0.28443(19) 0.15336(14) 0.0364(7) Uani 1 1 d .
H2 H 0.8538 0.3033 0.1725 0.044 Uiso 1 1 calc R
N3 N 0.6359(3) 0.1308(2) 0.22705(15) 0.0417(7) Uani 1 1 d .
N4 N 0.7579(3) 0.19124(19) 0.13343(14) 0.0354(7) Uani 1 1 d .
O1 O 0.5726(2) 0.32170(19) 0.10731(15) 0.0658(9) Uani 1 1 d .
O2 O 0.4531(2) 0.23971(17) 0.28007(13) 0.0465(7) Uani 1 1 d .
O3 O 0.8595(3) 0.3653(2) 0.51086(14) 0.0706(9) Uani 1 1 d .
O4 O 0.7212(3) 0.5259(3) 0.5103(2) 0.0999(13) Uani 1 1 d .
O5 O 0.5256(3) 0.5626(2) 0.4072(2) 0.1027(13) Uani 1 1 d .
O6 O 0.5409(3) 0.6740(2) 0.1481(2) 0.1004(13) Uani 1 1 d .
O7 O 0.7461(3) 0.7153(2) 0.2465(2) 0.1031(13) Uani 1 1 d .
O8 O 0.9090(3) 0.58349(19) 0.30295(17) 0.0717(9) Uani 1 1 d .

loop_
_atom_site_aniso_label
_atom_site_aniso_U_11
_atom_site_aniso_U_22
_atom_site_aniso_U_33
_atom_site_aniso_U_23
_atom_site_aniso_U_13
_atom_site_aniso_U_12
C1 0.039(2) 0.057(2) 0.034(2) -0.0010(18) 0.0055(16) 0.0005(19)
C2 0.0274(17) 0.0322(18) 0.036(2) -0.0026(16) -0.0011(15) 0.0000(15)
C3 0.0361(19) 0.039(2) 0.041(2) -0.0103(17) 0.0010(16) 0.0022(17)
C4 0.059(3) 0.044(2) 0.060(3) -0.014(2) 0.007(2) -0.010(2)
C5 0.060(3) 0.040(2) 0.086(4) -0.021(2) 0.001(2) -0.004(2)
C6 0.068(3) 0.063(3) 0.065(3) -0.035(3) -0.004(2) 0.015(3)
C7 0.057(3) 0.071(3) 0.047(3) -0.017(2) 0.006(2) 0.011(2)
C8 0.0369(19) 0.050(2) 0.034(2) -0.0101(18) 0.0018(16) 0.0062(18)
C9 0.0357(19) 0.038(2) 0.0287(19) 0.0028(15) 0.0013(15) -0.0048(17)
C10 0.0302(19) 0.044(2) 0.039(2) 0.0059(17) -0.0018(16) 0.0039(17)
C11 0.0342(19) 0.038(2) 0.046(2) 0.0057(17) 0.0069(17) 0.0020(17)
C12 0.038(2) 0.046(2) 0.070(3) 0.010(2) -0.0049(19) 0.0003(19)
C13 0.042(2) 0.037(2) 0.104(4) 0.015(2) -0.003(2) 0.006(2)
C14 0.051(3) 0.030(2) 0.111(4) -0.005(2) -0.002(3) 0.002(2)
C15 0.039(2) 0.040(2) 0.070(3) -0.007(2) 0.0004(19) -0.0010(19)
C16 0.038(2) 0.039(2) 0.050(2) 0.0033(18) 0.0006(17) 0.0065(17)
C17 0.067(3) 0.064(3) 0.202(7) 0.030(4) -0.049(4) 0.008(3)
C18 0.107(5) 0.099(5) 0.215(8) -0.073(5) -0.003(5) 0.014(4)
C19 0.060(3) 0.067(3) 0.052(3) -0.018(2) -0.006(2) 0.000(2)
C20 0.0341(18) 0.040(2) 0.0319(19) -0.0038(16) 0.0049(15) -0.0075(17)
C21 0.0375(19) 0.044(2) 0.038(2) -0.0040(17) 0.0033(16) -0.0032(17)
C22 0.044(2) 0.062(3) 0.041(2) -0.018(2) -0.0028(18) -0.010(2)
C23 0.059(3) 0.064(3) 0.068(3) -0.043(2) -0.003(2) -0.007(2)
C24 0.052(3) 0.050(3) 0.088(3) -0.029(2) 0.001(2) 0.003(2)
C25 0.038(2) 0.049(2) 0.065(3) -0.009(2) -0.0017(19) 0.0031(19)
C26 0.101(4) 0.078(4) 0.209(7) -0.035(4) -0.047(5) 0.039(4)
C27 0.100(5) 0.089(4) 0.129(5) -0.027(4) 0.003(4) 0.018(4)
C28 0.109(4) 0.089(4) 0.091(4) 0.002(3) -0.055(3) -0.004(4)
N1 0.0327(16) 0.0445(17) 0.0362(16) -0.0088(14) 0.0073(13) -0.0104(14)
N2 0.0291(15) 0.0352(16) 0.0435(17) 0.0000(13) -0.0018(13) -0.0057(13)
N3 0.0514(18) 0.0423(18) 0.0330(17) -0.0125(14) 0.0117(14) -0.0128(15)
N4 0.0380(16) 0.0357(17) 0.0322(16) -0.0044(13) 0.0033(13) -0.0030(13)
O1 0.0417(15) 0.0657(19) 0.082(2) -0.0191(16) -0.0237(15) 0.0105(14)
O2 0.0325(13) 0.0553(16) 0.0498(16) -0.0100(12) -0.0027(11) -0.0050(12)
O3 0.0714(19) 0.080(2) 0.0534(18) -0.0199(16) -0.0213(15) -0.0011(18)
O4 0.066(2) 0.096(3) 0.134(3) -0.061(2) 0.000(2) -0.021(2)
O5 0.075(2) 0.065(2) 0.159(4) -0.053(2) -0.020(2) 0.0190(19)
O6 0.069(2) 0.0440(18) 0.175(4) 0.014(2) -0.037(2) 0.0118(17)
O7 0.064(2) 0.0458(19) 0.194(4) -0.016(2) -0.007(2) 0.0016(17)
O8 0.0612(18) 0.0476(17) 0.099(2) -0.0209(16) -0.0197(17) 0.0015(15)

loop_
_atom_type_symbol
_atom_type_description
_atom_type_scat_dispersion_real
_atom_type_scat_dispersion_imag
_atom_type_scat_source
C C 0.0015 0.0009 'International Tables Vol C Tables 4.2.6.8 and 6.1.1.4'
H H 0.0000 0.0000 'International Tables Vol C Tables 4.2.6.8 and 6.1.1.4'
N N 0.0030 0.0019 'International Tables Vol C Tables 4.2.6.8 and 6.1.1.4'
O O 0.0056 0.0036 'International Tables Vol C Tables 4.2.6.8 and 6.1.1.4'

loop_
_geom_angle_atom_site_label_1
_geom_angle_atom_site_label_2
_geom_angle_atom_site_label_3
_geom_angle
N4 C1 C8 101.9(3)
N4 C1 H02A 111.4
C8 C1 H02A 111.4
N4 C1 H02B 111.4
C8 C1 H02B 111.4
H02A C1 H02B 109.3
N3 C2 N4 133.3(3)
N3 C2 C3 121.3(3)
N4 C2 C3 105.4(3)
C8 C3 C4 121.7(3)
C8 C3 C2 109.6(3)
C4 C3 C2 128.7(3)
C3 C4 C5 117.6(4)
C3 C4 H026 121.2
C5 C4 H026 121.2
C4 C5 C6 120.7(4)
C4 C5 H032 119.7
C6 C5 H032 119.7
C7 C6 C5 121.0(4)
C7 C6 H034 119.5
C5 C6 H034 119.5
C8 C7 C6 118.7(4)
C8 C7 H028 120.6
C6 C7 H028 120.6
C7 C8 C3 120.3(4)
C7 C8 C1 130.4(4)
C3 C8 C1 109.4(3)
O2 C9 N1 122.9(3)
O2 C9 C20 121.2(3)
N1 C9 C20 115.9(3)
O1 C10 N2 120.1(3)
O1 C10 C11 122.8(3)
N2 C10 C11 117.1(3)
C12 C11 C16 120.4(3)
C12 C11 C10 116.6(3)
C16 C11 C10 123.0(3)
C13 C12 C11 120.1(3)
C13 C12 H024 119.9
C11 C12 H024 119.9
O6 C13 C12 124.7(4)
O6 C13 C14 115.4(4)
C12 C13 C14 119.9(4)
C15 C14 O7 118.9(4)
C15 C14 C13 119.9(4)
O7 C14 C13 121.0(4)
O8 C15 C14 115.6(3)
O8 C15 C16 123.7(3)
C14 C15 C16 120.7(3)
C15 C16 C11 118.9(3)
C15 C16 H020 120.5
C11 C16 H020 120.5
O6 C17 H03D 109.5
O6 C17 H03E 109.5
H03D C17 H03E 109.5
O6 C17 H03F 109.5
H03D C17 H03F 109.5
H03E C17 H03F 109.5
O7 C18 H04A 109.5
O7 C18 H04B 109.5
H04A C18 H04B 109.5
O7 C18 H04C 109.5
H04A C18 H04C 109.5
H04B C18 H04C 109.5
O8 C19 H03A 109.5
O8 C19 H03B 109.5
H03A C19 H03B 109.5
O8 C19 H03C 109.5
H03A C19 H03C 109.5
H03B C19 H03C 109.5
C21 C20 C25 120.8(3)
C21 C20 C9 120.8(3)
C25 C20 C9 118.4(3)
C22 C21 C20 119.6(3)
C22 C21 H011 120.2
C20 C21 H011 120.2
O3 C22 C21 124.5(4)
O3 C22 C23 115.6(3)
C21 C22 C23 120.0(3)
C24 C23 C22 120.0(3)
C24 C23 O4 119.3(4)
C22 C23 O4 120.5(4)
O5 C24 C25 124.4(4)
O5 C24 C23 115.6(4)
C25 C24 C23 120.0(4)
C24 C25 C20 119.5(3)
C24 C25 H018 120.2
C20 C25 H018 120.2
O5 C26 H03M 109.5
O5 C26 H03N 109.5
H03M C26 H03N 109.5
O5 C26 H03O 109.5
H03M C26 H03O 109.5
H03N C26 H03O 109.5
O4 C27 H03J 109.5
O4 C27 H03K 109.5
H03J C27 H03K 109.5
O4 C27 H03L 109.5
H03J C27 H03L 109.5
H03K C27 H03L 109.5
O3 C28 H03G 109.5
O3 C28 H03H 109.5
H03G C28 H03H 109.5
O3 C28 H03I 109.5
H03G C28 H03I 109.5
H03H C28 H03I 109.5
C9 N1 N3 119.3(3)
C9 N1 H1 120.3
N3 N1 H1 120.3
C10 N2 N4 119.2(3)
C10 N2 H2 120.4
N4 N2 H2 120.4
C2 N3 N1 117.0(3)
C2 N4 N2 123.8(3)
C2 N4 C1 112.7(3)
N2 N4 C1 118.7(3)
C22 O3 C28 117.6(3)
C27 O4 C23 111.2(4)
C24 O5 C26 117.2(4)
C13 O6 C17 117.6(3)
C18 O7 C14 117.0(4)
C15 O8 C19 117.6(3)

loop_
_geom_bond_atom_site_label_1
_geom_bond_atom_site_label_2
_geom_bond_distance
C1 N4 1.471(4)
C1 C8 1.497(5)
C1 H02A 0.9700
C1 H02B 0.9700
C2 N3 1.287(4)
C2 N4 1.379(4)
C2 C3 1.470(4)
C3 C8 1.383(5)
C3 C4 1.382(5)
C4 C5 1.385(5)
C4 H026 0.9300
C5 C6 1.386(6)
C5 H032 0.9300
C6 C7 1.375(6)
C6 H034 0.9300
C7 C8 1.376(5)
C7 H028 0.9300
C9 O2 1.245(4)
C9 N1 1.330(4)
C9 C20 1.493(4)
C10 O1 1.213(4)
C10 N2 1.357(4)
C10 C11 1.498(5)
C11 C12 1.384(5)
C11 C16 1.396(5)
C12 C13 1.384(5)
C12 H024 0.9300
C13 O6 1.368(4)
C13 C14 1.389(6)
C14 C15 1.382(5)
C14 O7 1.387(5)
C15 O8 1.367(4)
C15 C16 1.390(5)
C16 H020 0.9300
C17 O6 1.417(5)
C17 H03D 0.9600
C17 H03E 0.9600
C17 H03F 0.9600
C18 O7 1.388(7)
C18 H04A 0.9600
C18 H04B 0.9600
C18 H04C 0.9600
C19 O8 1.418(5)
C19 H03A 0.9600
C19 H03B 0.9600
C19 H03C 0.9600
C20 C21 1.384(4)
C20 C25 1.387(5)
C21 C22 1.379(5)
C21 H011 0.9300
C22 O3 1.364(4)
C22 C23 1.391(6)
C23 C24 1.390(6)
C23 O4 1.396(5)
C24 O5 1.368(5)
C24 C25 1.377(5)
C25 H018 0.9300
C26 O5 1.428(6)
C26 H03M 0.9600
C26 H03N 0.9600
C26 H03O 0.9600
C27 O4 1.334(6)
C27 H03J 0.9600
C27 H03K 0.9600
C27 H03L 0.9600
C28 O3 1.425(6)
C28 H03G 0.9600
C28 H03H 0.9600
C28 H03I 0.9600
N1 N3 1.414(4)
N1 H1 0.8600
N2 N4 1.390(4)
N2 H2 0.8600
